data_7108809
loop_
_publ_author_name
'Penkett, Clive S.'
'Brann, Paul J.'
'Woolford, Jason A.'
'Kahan, Rachel J.'

_publ_section_title
;
 Confirming the existence of \p-allyl-palladium intermediates during the
 reaction of meta photocycloadducts with palladium(II) compounds
;
_journal_coden_ASTM CHCOFS
_journal_issue 11
_journal_name_full
;
 Chemical Communications (Cambridge, United Kingdom)
;
_journal_page_first 1106
_journal_page_last 1108
_journal_paper_doi 10.1039/c2cc37708j
_journal_volume 49
_journal_year 2013
_chemical_compound_source 'synthesis as described'
_chemical_formula_moiety 'C16 H22 O7'
_chemical_formula_sum 'C16 H22 O7'
_chemical_formula_weight 326.34
_space_group_IT_number 14
_symmetry_cell_setting monoclinic
_symmetry_Int_Tables_number 14
_symmetry_space_group_name_Hall '-P 2ybc'
_symmetry_space_group_name_H-M 'P 1 21/c 1'
_atom_sites_solution_hydrogens geom
_atom_sites_solution_primary direct
_atom_sites_solution_secondary difmap
_audit_conform_dict_location ftp://ftp.iucr.org/pub/cif_core.dic
_audit_conform_dict_name cif_core.dic
_audit_conform_dict_version 2.2
_audit_creation_date 2008-02-11T13:46:11-00:00
_audit_creation_method 'WinGX routine CIF_UPDATE'
_cell_angle_alpha 90
_cell_angle_beta 91.343(2)
_cell_angle_gamma 90
_cell_formula_units_Z 4
_cell_length_a 9.0913(5)
_cell_length_b 10.8004(4)
_cell_length_c 16.2056(9)
_cell_measurement_reflns_used 5853
_cell_measurement_temperature 173(2)
_cell_measurement_theta_max 26.022
_cell_measurement_theta_min 3.395
_cell_measurement_wavelength 0.71073
_cell_volume 1590.79(14)
_computing_cell_refinement 'HKL Scalepack (Otwinowski & Minor 1997)'
_computing_data_collection 'Collect (Nonius BV, 1997-2000)'
_computing_data_reduction 'HKL Denzo and Scalepack (Otwinowski & Minor 1997)'
_computing_molecular_graphics 'Ortep-3 for Windows (Farrugia, 1997)'
_computing_publication_material 'WinGX publication routines (Farrugia, 1999)'
_computing_structure_refinement 'SHELXL-97 (Sheldrick, 1997)'
_computing_structure_solution 'SHELXS-97 (Sheldrick, 1997)'
_diffrn_ambient_temperature 173(2)
_diffrn_detector 'CCD plate'
_diffrn_measured_fraction_theta_full 0.975
_diffrn_measured_fraction_theta_max 0.975
_diffrn_measurement_device '95mm CCD camera on \k-goniostat'
_diffrn_measurement_device_type KappaCCD
_diffrn_measurement_method 'CCD rotation images, thick slices'
_diffrn_orient_matrix_type 'by Nonius Collect from scalepack cell'
_diffrn_orient_matrix_UB_11 0.65783E-2
_diffrn_orient_matrix_UB_12 -0.740449E-1
_diffrn_orient_matrix_UB_13 0.369501E-1
_diffrn_orient_matrix_UB_21 0.188605E-1
_diffrn_orient_matrix_UB_22 -0.538268E-1
_diffrn_orient_matrix_UB_23 -0.488332E-1
_diffrn_orient_matrix_UB_31 0.108197
_diffrn_orient_matrix_UB_32 0.138847E-1
_diffrn_orient_matrix_UB_33 0.77371E-2
_diffrn_radiation_monochromator graphite
_diffrn_radiation_probe x-ray
_diffrn_radiation_type MoK\a
_diffrn_radiation_wavelength 0.71073
_diffrn_reflns_av_R_equivalents 0.0439
_diffrn_reflns_av_unetI/netI 0.0417
_diffrn_reflns_limit_h_max 9
_diffrn_reflns_limit_h_min -11
_diffrn_reflns_limit_k_max 13
_diffrn_reflns_limit_k_min -11
_diffrn_reflns_limit_l_max 19
_diffrn_reflns_limit_l_min -15
_diffrn_reflns_number 7843
_diffrn_reflns_theta_full 26.03
_diffrn_reflns_theta_max 26.03
_diffrn_reflns_theta_min 3.41
_diffrn_source 'Enraf Nonius FR590'
_exptl_absorpt_coefficient_mu 0.107
_exptl_absorpt_correction_type none
_exptl_crystal_colour colourless
_exptl_crystal_density_diffrn 1.363
_exptl_crystal_density_method 'not measured'
_exptl_crystal_description prism
_exptl_crystal_F_000 696
_exptl_crystal_size_max 0.3
_exptl_crystal_size_mid 0.3
_exptl_crystal_size_min 0.25
_refine_diff_density_max 0.209
_refine_diff_density_min -0.199
_refine_diff_density_rms 0.043
_refine_ls_extinction_method none
_refine_ls_goodness_of_fit_ref 0.966
_refine_ls_hydrogen_treatment constr
_refine_ls_matrix_type full
_refine_ls_number_parameters 210
_refine_ls_number_reflns 3058
_refine_ls_number_restraints 0
_refine_ls_restrained_S_all 0.966
_refine_ls_R_factor_all 0.0595
_refine_ls_R_factor_gt 0.0427
_refine_ls_shift/su_max 0
_refine_ls_shift/su_mean 0
_refine_ls_structure_factor_coef Fsqd
_refine_ls_weighting_details 'calc w=1/[\s^2^(Fo^2^)+(0.0491P)^2^+0.8451P] where P=(Fo^2^+2Fc^2^)/3'
_refine_ls_weighting_scheme calc
_refine_ls_wR_factor_gt 0.0981
_refine_ls_wR_factor_ref 0.1086
_reflns_number_gt 2421
_reflns_number_total 3058
_reflns_threshold_expression >2sigma(I)
_cod_data_source_file c2cc37708j.txt
_cod_data_source_block feb1108
_cod_original_sg_symbol_H-M 'P 21/c'
_cod_database_code 7108809

loop_
_symmetry_equiv_pos_as_xyz
'x, y, z'
'-x, y+1/2, -z+1/2'
'-x, -y, -z'
'x, -y-1/2, z-1/2'

loop_
_atom_site_label
_atom_site_type_symbol
_atom_site_fract_x
_atom_site_fract_y
_atom_site_fract_z
_atom_site_U_iso_or_equiv
_atom_site_adp_type
_atom_site_occupancy
_atom_site_symmetry_multiplicity
_atom_site_calc_flag
_atom_site_refinement_flags
O1 O 0.32139(12) 0.09134(11) 0.49268(7) 0.0287(3) Uani 1 1 d .
O2 O 0.22424(14) 0.29405(11) 0.48947(8) 0.0380(3) Uani 1 1 d .
O3 O 0.89577(12) 0.20190(11) 0.31746(7) 0.0289(3) Uani 1 1 d .
O4 O 0.89795(14) -0.00017(12) 0.35017(8) 0.0398(3) Uani 1 1 d .
O5 O 0.43907(12) 0.24209(11) 0.25986(7) 0.0294(3) Uani 1 1 d .
O6 O 0.66595(12) 0.33183(10) 0.23119(7) 0.0254(3) Uani 1 1 d .
O7 O 0.68631(14) 0.14022(11) 0.17585(7) 0.0367(3) Uani 1 1 d .
C1 C 0.56891(18) 0.28966(14) 0.29509(10) 0.0238(4) Uani 1 1 d .
C2 C 0.63195(17) 0.19034(14) 0.35321(10) 0.0218(3) Uani 1 1 d .
H2 H 0.6288 0.1066 0.3268 0.026 Uiso 1 1 calc R
C3 C 0.78850(18) 0.22413(16) 0.38226(10) 0.0266(4) Uani 1 1 d .
H3 H 0.8158 0.1729 0.4317 0.032 Uiso 1 1 calc R
C4 C 0.8026(2) 0.35795(17) 0.40436(11) 0.0333(4) Uani 1 1 d .
H4 H 0.8922 0.387 0.4287 0.04 Uiso 1 1 calc R
C5 C 0.6939(2) 0.43665(17) 0.39102(11) 0.0352(4) Uani 1 1 d .
H5 H 0.7088 0.5215 0.4041 0.042 Uiso 1 1 calc R
C6 C 0.54611(19) 0.39649(15) 0.35560(11) 0.0302(4) Uani 1 1 d .
H6 H 0.4894 0.4667 0.3302 0.036 Uiso 1 1 calc R
C7 C 0.46164(19) 0.33200(15) 0.42625(11) 0.0288(4) Uani 1 1 d .
H7 H 0.4927 0.3727 0.4793 0.035 Uiso 1 1 calc R
C8 C 0.52653(17) 0.19776(14) 0.42712(10) 0.0234(4) Uani 1 1 d .
H8 H 0.5865 0.1873 0.4792 0.028 Uiso 1 1 calc R
C9 C 0.41416(18) 0.09351(15) 0.42239(10) 0.0250(4) Uani 1 1 d .
H9A H 0.3524 0.1035 0.3717 0.03 Uiso 1 1 calc R
H9B H 0.4664 0.0134 0.4185 0.03 Uiso 1 1 calc R
C10 C 0.19546(19) 0.16637(16) 0.48487(12) 0.0323(4) Uani 1 1 d .
H10A H 0.1456 0.1483 0.4312 0.039 Uiso 1 1 calc R
H10B H 0.1268 0.144 0.529 0.039 Uiso 1 1 calc R
C11 C 0.2951(2) 0.34284(17) 0.41814(12) 0.0365(4) Uani 1 1 d .
H11A H 0.2678 0.431 0.411 0.044 Uiso 1 1 calc R
H11B H 0.2602 0.2972 0.3684 0.044 Uiso 1 1 calc R
C12 C 0.93836(18) 0.08343(17) 0.30744(11) 0.0303(4) Uani 1 1 d .
C13 C 1.0421(2) 0.0706(2) 0.23789(13) 0.0463(5) Uani 1 1 d .
H13A H 1.0578 0.1518 0.2126 0.069 Uiso 0.5 1 calc PR
H13B H 1.0004 0.0137 0.1965 0.069 Uiso 0.5 1 calc PR
H13C H 1.1363 0.038 0.2589 0.069 Uiso 0.5 1 calc PR
H13D H 1.0719 -0.0162 0.2327 0.069 Uiso 0.5 1 calc PR
H13E H 1.1293 0.122 0.2488 0.069 Uiso 0.5 1 calc PR
H13F H 0.9933 0.0977 0.1864 0.069 Uiso 0.5 1 calc PR
C14 C 0.3615(2) 0.3231(2) 0.20369(14) 0.0497(6) Uani 1 1 d .
H14A H 0.3471 0.4037 0.2301 0.075 Uiso 1 1 calc R
H14B H 0.2656 0.287 0.1889 0.075 Uiso 1 1 calc R
H14C H 0.4188 0.3339 0.1537 0.075 Uiso 1 1 calc R
C15 C 0.71650(18) 0.24838(15) 0.17615(10) 0.0258(4) Uani 1 1 d .
C16 C 0.8179(2) 0.30939(17) 0.11740(11) 0.0312(4) Uani 1 1 d .
H16A H 0.8448 0.2502 0.0745 0.047 Uiso 1 1 calc R
H16B H 0.9068 0.3371 0.1473 0.047 Uiso 1 1 calc R
H16C H 0.7685 0.3809 0.0919 0.047 Uiso 1 1 calc R

loop_
_atom_site_aniso_label
_atom_site_aniso_U_11
_atom_site_aniso_U_22
_atom_site_aniso_U_33
_atom_site_aniso_U_23
_atom_site_aniso_U_13
_atom_site_aniso_U_12
O1 0.0259(6) 0.0328(7) 0.0277(6) 0.0072(5) 0.0081(5) 0.0021(5)
O2 0.0376(7) 0.0319(7) 0.0453(8) 0.0027(6) 0.0198(6) 0.0028(6)
O3 0.0264(6) 0.0346(7) 0.0262(6) 0.0021(5) 0.0079(5) 0.0001(5)
O4 0.0346(7) 0.0372(7) 0.0480(8) 0.0100(6) 0.0088(6) 0.0057(6)
O5 0.0280(6) 0.0312(6) 0.0289(7) 0.0106(5) -0.0030(5) -0.0031(5)
O6 0.0314(6) 0.0219(6) 0.0233(6) 0.0018(4) 0.0062(5) -0.0030(5)
O7 0.0495(8) 0.0276(7) 0.0334(7) -0.0063(5) 0.0094(6) -0.0102(6)
C1 0.0257(8) 0.0219(8) 0.0239(8) 0.0038(6) 0.0035(7) -0.0038(7)
C2 0.0246(8) 0.0193(8) 0.0215(8) -0.0010(6) 0.0041(6) -0.0002(6)
C3 0.0255(9) 0.0342(9) 0.0204(8) 0.0000(7) 0.0055(7) 0.0002(7)
C4 0.0327(9) 0.0405(10) 0.0270(9) -0.0087(8) 0.0066(7) -0.0124(9)
C5 0.0462(11) 0.0266(9) 0.0336(10) -0.0093(7) 0.0172(8) -0.0117(8)
C6 0.0339(9) 0.0208(8) 0.0365(10) 0.0013(7) 0.0113(8) 0.0021(7)
C7 0.0327(9) 0.0214(8) 0.0326(9) -0.0021(7) 0.0111(7) -0.0001(7)
C8 0.0241(8) 0.0246(8) 0.0215(8) 0.0004(6) 0.0032(7) 0.0004(7)
C9 0.0263(8) 0.0238(8) 0.0251(9) 0.0031(6) 0.0063(7) 0.0005(7)
C10 0.0269(9) 0.0332(10) 0.0372(10) 0.0053(8) 0.0078(7) 0.0018(7)
C11 0.0375(10) 0.0272(9) 0.0455(11) 0.0093(8) 0.0169(9) 0.0080(8)
C12 0.0230(9) 0.0358(10) 0.0320(9) 0.0029(8) 0.0013(7) 0.0037(8)
C13 0.0416(11) 0.0527(12) 0.0453(12) 0.0027(10) 0.0170(9) 0.0132(10)
C14 0.0420(11) 0.0558(13) 0.0506(13) 0.0298(10) -0.0127(10) -0.0056(10)
C15 0.0303(9) 0.0260(9) 0.0210(8) -0.0009(7) -0.0016(7) -0.0031(7)
C16 0.0355(10) 0.0335(10) 0.0250(9) -0.0001(7) 0.0062(7) -0.0034(8)

loop_
_atom_type_symbol
_atom_type_description
_atom_type_scat_dispersion_real
_atom_type_scat_dispersion_imag
_atom_type_scat_source
C C 0.0033 0.0016 'International Tables Vol C Tables 4.2.6.8 and 6.1.1.4'
H H 0 0 'International Tables Vol C Tables 4.2.6.8 and 6.1.1.4'
O O 0.0106 0.006 'International Tables Vol C Tables 4.2.6.8 and 6.1.1.4'

loop_
_geom_angle_atom_site_label_1
_geom_angle_atom_site_label_2
_geom_angle_atom_site_label_3
_geom_angle
C10 O1 C9 114.34(12)
C10 O2 C11 113.81(14)
C12 O3 C3 116.01(13)
C1 O5 C14 115.64(13)
C15 O6 C1 118.85(12)
O5 C1 O6 110.26(12)
O5 C1 C2 107.12(12)
O6 C1 C2 115.76(13)
O5 C1 C6 114.39(14)
O6 C1 C6 108.33(12)
C2 C1 C6 100.86(13)
C1 C2 C3 110.73(13)
C1 C2 C8 102.09(12)
C3 C2 C8 109.64(13)
C1 C2 H2 111.3
C3 C2 H2 111.3
C8 C2 H2 111.3
O3 C3 C4 105.95(13)
O3 C3 C2 111.63(12)
C4 C3 C2 112.19(14)
O3 C3 H3 109
C4 C3 H3 109
C2 C3 H3 109
C5 C4 C3 121.69(16)
C5 C4 H4 119.2
C3 C4 H4 119.2
C4 C5 C6 122.24(16)
C4 C5 H5 118.9
C6 C5 H5 118.9
C5 C6 C1 109.08(14)
C5 C6 C7 107.35(14)
C1 C6 C7 102.13(13)
C5 C6 H6 112.6
C1 C6 H6 112.6
C7 C6 H6 112.6
C11 C7 C6 114.14(15)
C11 C7 C8 116.50(14)
C6 C7 C8 103.22(13)
C11 C7 H7 107.5
C6 C7 H7 107.5
C8 C7 H7 107.5
C9 C8 C2 110.41(13)
C9 C8 C7 115.64(13)
C2 C8 C7 106.26(12)
C9 C8 H8 108.1
C2 C8 H8 108.1
C7 C8 H8 108.1
O1 C9 C8 112.28(13)
O1 C9 H9A 109.1
C8 C9 H9A 109.1
O1 C9 H9B 109.1
C8 C9 H9B 109.1
H9A C9 H9B 107.9
O2 C10 O1 114.24(14)
O2 C10 H10A 108.7
O1 C10 H10A 108.7
O2 C10 H10B 108.7
O1 C10 H10B 108.7
H10A C10 H10B 107.6
O2 C11 C7 111.50(15)
O2 C11 H11A 109.3
C7 C11 H11A 109.3
O2 C11 H11B 109.3
C7 C11 H11B 109.3
H11A C11 H11B 108
O4 C12 O3 123.49(16)
O4 C12 C13 124.96(17)
O3 C12 C13 111.55(16)
C12 C13 H13A 109.5
C12 C13 H13B 109.5
H13A C13 H13B 109.5
C12 C13 H13C 109.5
H13A C13 H13C 109.5
H13B C13 H13C 109.5
C12 C13 H13D 109.5
H13A C13 H13D 141.1
H13B C13 H13D 56.3
H13C C13 H13D 56.3
C12 C13 H13E 109.5
H13A C13 H13E 56.3
H13B C13 H13E 141.1
H13C C13 H13E 56.3
H13D C13 H13E 109.5
C12 C13 H13F 109.5
H13A C13 H13F 56.3
H13B C13 H13F 56.3
H13C C13 H13F 141.1
H13D C13 H13F 109.5
H13E C13 H13F 109.5
O5 C14 H14A 109.5
O5 C14 H14B 109.5
H14A C14 H14B 109.5
O5 C14 H14C 109.5
H14A C14 H14C 109.5
H14B C14 H14C 109.5
O7 C15 O6 124.66(15)
O7 C15 C16 124.84(16)
O6 C15 C16 110.48(14)
C15 C16 H16A 109.5
C15 C16 H16B 109.5
H16A C16 H16B 109.5
C15 C16 H16C 109.5
H16A C16 H16C 109.5
H16B C16 H16C 109.5

loop_
_geom_bond_atom_site_label_1
_geom_bond_atom_site_label_2
_geom_bond_distance
O1 C10 1.406(2)
O1 C9 1.4333(19)
O2 C10 1.405(2)
O2 C11 1.437(2)
O3 C12 1.348(2)
O3 C3 1.4695(19)
O4 C12 1.201(2)
O5 C1 1.397(2)
O5 C14 1.436(2)
O6 C15 1.356(2)
O6 C1 1.4494(18)
O7 C15 1.200(2)
C1 C2 1.530(2)
C1 C6 1.532(2)
C2 C3 1.533(2)
C2 C8 1.553(2)
C2 H2 1
C3 C4 1.494(2)
C3 H3 1
C4 C5 1.317(3)
C4 H4 0.95
C5 C6 1.512(3)
C5 H5 0.95
C6 C7 1.558(2)
C6 H6 1
C7 C11 1.521(3)
C7 C8 1.565(2)
C7 H7 1
C8 C9 1.521(2)
C8 H8 1
C9 H9A 0.99
C9 H9B 0.99
C10 H10A 0.99
C10 H10B 0.99
C11 H11A 0.99
C11 H11B 0.99
C12 C13 1.493(2)
C13 H13A 0.98
C13 H13B 0.98
C13 H13C 0.98
C13 H13D 0.98
C13 H13E 0.98
C13 H13F 0.98
C14 H14A 0.98
C14 H14B 0.98
C14 H14C 0.98
C15 C16 1.494(2)
C16 H16A 0.98
C16 H16B 0.98
C16 H16C 0.98
